data_2003156
loop_
_publ_author_name
'Figgis, B. N.'
'Sobolev, A. N.'
'Reynolds, P. A.'

_publ_section_title
;
 Phase Transitions and Structures at 10, 92 and 293 K in Eight Trigonal
 Double Salts
 <i>M</i>^I^[<i>M</i>^III^(NH~3~)~6~](ClO~4~)~2~<i>X</i>~2~
;
_journal_issue 5
_journal_name_full 'Acta Crystallographica Section B'
_journal_page_first 613
_journal_page_last 625
_journal_paper_doi 10.1107/S0108768198002328
_journal_volume 54
_journal_year 1998
_chemical_formula_iupac 'Rb[Ru(N H3)6],2(Cl O4),2Cl'
_chemical_formula_moiety 'Rb1,N6 H18 Ru1,2(ClO4),2Cl'
_chemical_formula_sum 'Cl4 H18 N6 O8 Rb Ru'
_chemical_formula_weight 558.54
_chemical_name_systematic
;
 ?
;
_space_group_IT_number 166
_symmetry_cell_setting trigonal
_symmetry_space_group_name_Hall '-R 3 2"'
_symmetry_space_group_name_H-M 'R -3 m :H'
_audit_creation_method SHELXL
_cell_angle_alpha 90.00
_cell_angle_beta 90.00
_cell_angle_gamma 120.00
_cell_formula_units_Z 3
_cell_length_a 7.1392(6)
_cell_length_b 7.1392(6)
_cell_length_c 27.599(4)
_cell_measurement_reflns_used 18
_cell_measurement_temperature 293(2)
_cell_measurement_theta_max 20.17
_cell_measurement_theta_min 16.36
_cell_volume 1218.2(2)
_computing_cell_refinement 'P3/PC (Siemens, 1989)'
_computing_data_collection 'P3/PC (Siemens, 1989)'
_computing_data_reduction PROFIT
_computing_publication_material 'SHELXTL (Sheldrick, 1983)'
_computing_structure_refinement 'SHELXL-93 (Sheldrick, 1993)'
_computing_structure_solution 'SHELXS-86 (Sheldrick, 1990)'
_diffrn_ambient_temperature 293(2)
_diffrn_measurement_device_type 'Siemens P4'
_diffrn_measurement_method \w/\q
_diffrn_radiation_monochromator graphite
_diffrn_radiation_source 'normal-focus sealed tube'
_diffrn_radiation_type MoK\a
_diffrn_radiation_wavelength 0.71073
_diffrn_reflns_av_R_equivalents 0.0141
_diffrn_reflns_av_sigmaI/netI 0.0063
_diffrn_reflns_limit_h_max 10
_diffrn_reflns_limit_h_min -10
_diffrn_reflns_limit_k_max 10
_diffrn_reflns_limit_k_min -10
_diffrn_reflns_limit_l_max 38
_diffrn_reflns_limit_l_min -38
_diffrn_reflns_number 4752
_diffrn_reflns_theta_max 30.01
_diffrn_reflns_theta_min 2.21
_diffrn_standards_decay_% 2
_diffrn_standards_interval_count 100
_diffrn_standards_number 6
_exptl_absorpt_coefficient_mu 4.640
_exptl_absorpt_correction_T_max 0.5515
_exptl_absorpt_correction_T_min 0.3700
_exptl_absorpt_correction_type gaussian
_exptl_crystal_colour Yellow
_exptl_crystal_density_diffrn 2.284
_exptl_crystal_description 'Trigonal antiprism'
_exptl_crystal_F_000 819
_exptl_crystal_size_max 0.25
_exptl_crystal_size_mid 0.25
_exptl_crystal_size_min 0.13
_refine_diff_density_max 0.323
_refine_diff_density_min -0.356
_refine_ls_extinction_coef 0.0046(3)
_refine_ls_extinction_method 'SHELXTL (Sheldrick, 1983)'
_refine_ls_goodness_of_fit_all 1.095
_refine_ls_goodness_of_fit_obs 1.100
_refine_ls_hydrogen_treatment mixed
_refine_ls_matrix_type full
_refine_ls_number_parameters 34
_refine_ls_number_reflns 491
_refine_ls_number_restraints 0
_refine_ls_restrained_S_all 1.095
_refine_ls_restrained_S_obs 1.100
_refine_ls_R_factor_all 0.0151
_refine_ls_R_factor_obs 0.0148
_refine_ls_shift/esd_max 0.01
_refine_ls_shift/esd_mean 0.000
_refine_ls_structure_factor_coef Fsqd
_refine_ls_weighting_details 'w=1/[\s^2^(Fo^2^)+(0.0263P)^2^+1.0582P] where P=(Fo^2^+2Fc^2^)/3'
_refine_ls_weighting_scheme calc
_refine_ls_wR_factor_all 0.0410
_refine_ls_wR_factor_obs 0.0408
_reflns_number_observed 481
_reflns_number_total 491
_reflns_observed_criterion >2sigma(I)
_cod_data_source_file ta0002.cif
_cod_data_source_block V
_cod_depositor_comments
;
The following automatic conversions were performed:
'_exptl_absorpt_correction_type' value 'Gaussian' changed to 'gaussian'
according to '/home/saulius/struct/CIF-dictionaries/cif_core.dic'
dictionary named 'cif_core.dic' version 2.4.1 from 2010-06-29.

Automatic conversion script
Id: cif_fix_enum 1527 2010-12-29 10:47:43Z saulius 

The following automatic conversions were performed:

'_exptl_absorpt_correction_type' value 'Gaussian' changed to
'gaussian' according to
/home/saulius/struct/CIF-dictionaries/cif_core.dic dictionary named
'cif_core.dic' version 2.4.1 from 2010-06-29.

Automatic conversion script
Id: cif_fix_values 1715 2011-07-08 13:25:40Z adriana 

The following automatic conversions were performed:

'_refine_ls_weighting_scheme' value 'calc
w=1/[\s^2^(Fo^2^)+(0.0263P)^2^+1.0582P] where P=(Fo^2^+2Fc^2^)/3' was
changed to 'calc'. New tag '_refine_ls_weighting_details' was
created. The value of the new tag was set to
'w=1/[\s^2^(Fo^2^)+(0.0263P)^2^+1.0582P] where P=(Fo^2^+2Fc^2^)/3'.

Automatic conversion script
Id: cif_fix_values 3143 2015-03-26 13:38:13Z robertas 
;
_cod_original_sg_symbol_H-M R-3m
_cod_original_formula_sum 'Cl4 H18 N6 O8 Rb1 Ru1'
_cod_database_code 2003156

loop_
_symmetry_equiv_pos_as_xyz
'x, y, z'
'-y, x-y, z'
'-x+y, -x, z'
'y, x, -z'
'x-y, -y, -z'
'-x, -x+y, -z'
'x+2/3, y+1/3, z+1/3'
'-y+2/3, x-y+1/3, z+1/3'
'-x+y+2/3, -x+1/3, z+1/3'
'y+2/3, x+1/3, -z+1/3'
'x-y+2/3, -y+1/3, -z+1/3'
'-x+2/3, -x+y+1/3, -z+1/3'
'x+1/3, y+2/3, z+2/3'
'-y+1/3, x-y+2/3, z+2/3'
'-x+y+1/3, -x+2/3, z+2/3'
'y+1/3, x+2/3, -z+2/3'
'x-y+1/3, -y+2/3, -z+2/3'
'-x+1/3, -x+y+2/3, -z+2/3'
'-x, -y, -z'
'y, -x+y, -z'
'x-y, x, -z'
'-y, -x, z'
'-x+y, y, z'
'x, x-y, z'
'-x+2/3, -y+1/3, -z+1/3'
'y+2/3, -x+y+1/3, -z+1/3'
'x-y+2/3, x+1/3, -z+1/3'
'-y+2/3, -x+1/3, z+1/3'
'-x+y+2/3, y+1/3, z+1/3'
'x+2/3, x-y+1/3, z+1/3'
'-x+1/3, -y+2/3, -z+2/3'
'y+1/3, -x+y+2/3, -z+2/3'
'x-y+1/3, x+2/3, -z+2/3'
'-y+1/3, -x+2/3, z+2/3'
'-x+y+1/3, y+2/3, z+2/3'
'x+1/3, x-y+2/3, z+2/3'

loop_
_atom_site_aniso_label
_atom_site_aniso_U_11
_atom_site_aniso_U_22
_atom_site_aniso_U_33
_atom_site_aniso_U_12
_atom_site_aniso_U_13
_atom_site_aniso_U_23
Ru 0.01711(13) 0.01711(13) 0.01215(15) 0.00855(6) 0.000 0.000
N 0.0487(8) 0.0487(8) 0.0252(7) 0.0366(9) 0.0032(3) -0.0032(3)
Cl 0.0261(2) 0.0261(2) 0.0188(3) 0.01303(11) 0.000 0.000
O(1) 0.0736(14) 0.0736(14) 0.0168(10) 0.0368(7) 0.000 0.000
O(2) 0.0459(7) 0.0459(7) 0.0470(8) 0.0330(7) -0.0016(3) 0.0016(3)
Cl(1) 0.0320(2) 0.0320(2) 0.0296(4) 0.01598(12) 0.000 0.000
Rb 0.0284(2) 0.0284(2) 0.0295(2) 0.01419(8) 0.000 0.000

loop_
_atom_site_label
_atom_site_fract_x
_atom_site_fract_y
_atom_site_fract_z
_atom_site_U_iso_or_equiv
_atom_site_thermal_displace_type
_atom_site_calc_flag
_atom_site_refinement_flags
_atom_site_occupancy
_atom_site_disorder_group
_atom_site_type_symbol
Ru 0.0000 0.0000 0.0000 0.01546(11) Uani d S 1 . Ru
N 0.13871(15) -0.13871(15) -0.04354(6) 0.0355(4) Uani d S 1 . N
Cl 0.0000 0.0000 0.18617(2) 0.0236(2) Uani d S 1 . Cl
O(1) 0.0000 0.0000 0.13429(9) 0.0547(9) Uani d S 1 . O
O(2) 0.10896(12) -0.10896(12) 0.20412(6) 0.0418(4) Uani d S 1 . O
Cl(1) 0.0000 0.0000 0.37571(3) 0.0312(2) Uani d S 1 . Cl
Rb 0.0000 0.0000 0.5000 0.02874(13) Uani d S 1 . Rb
H(1) 0.188(3) -0.188(3) -0.0303(12) 0.070(11) Uiso d S 1 . H
H(2) 0.063(4) -0.224(5) -0.0620(7) 0.101(10) Uiso d . 1 . H

loop_
_atom_type_symbol
_atom_type_description
_atom_type_scat_dispersion_real
_atom_type_scat_dispersion_imag
_atom_type_scat_source
N N 0.0061 0.0033 'International Tables Vol C Tables 4.2.6.8 and 6.1.1.4'
H H 0.0000 0.0000 'International Tables Vol C Tables 4.2.6.8 and 6.1.1.4'
O O 0.0106 0.0060 'International Tables Vol C Tables 4.2.6.8 and 6.1.1.4'
Cl Cl 0.1484 0.1585 'International Tables Vol C Tables 4.2.6.8 and 6.1.1.4'
Ru Ru -1.2594 0.8363 'International Tables Vol C Tables 4.2.6.8 and 6.1.1.4'
Rb Rb -0.9393 2.9676 'International Tables Vol C Tables 4.2.6.8 and 6.1.1.4'

loop_
_geom_angle_atom_site_label_1
_geom_angle_atom_site_label_2
_geom_angle_atom_site_label_3
_geom_angle_site_symmetry_1
_geom_angle_site_symmetry_3
_geom_angle
N Ru N 21 3 180.0
N Ru N 21 . 89.65(8)
N Ru N 3 . 90.35(8)
N Ru N 21 19 90.35(8)
N Ru N 3 19 89.65(8)
N Ru N . 19 180.0
N Ru N 21 2 89.65(8)
N Ru N 3 2 90.35(8)
N Ru N . 2 90.35(8)
N Ru N 19 2 89.65(8)
N Ru N 21 20 90.35(8)
N Ru N 3 20 89.65(8)
N Ru N . 20 89.65(8)
N Ru N 19 20 90.35(8)
N Ru N 2 20 180.0
Ru N H(1) . . 114.(3)
Ru N H(2) . . 116.(2)
H(1) N H(2) . . 106.(3)
O(1) Cl O(2) . 2 110.19(7)
O(1) Cl O(2) . . 110.19(7)
O(2) Cl O(2) 2 . 108.74(7)
O(1) Cl O(2) . 3 110.19(7)
O(2) Cl O(2) 2 3 108.74(7)
O(2) Cl O(2) . 3 108.74(7)
Cl O(2) Rb . 13_544 139.38(9)
O(2) Rb O(2) 33_445 9 180.0
O(2) Rb O(2) 33_445 32 108.49(3)
O(2) Rb O(2) 9 32 71.51(3)
O(2) Rb O(2) 33_445 8_445 71.51(3)
O(2) Rb O(2) 9 8_445 108.49(3)
O(2) Rb O(2) 32 8_445 180.0
O(2) Rb O(2) 33_445 7_455 71.51(3)
O(2) Rb O(2) 9 7_455 108.49(3)
O(2) Rb O(2) 32 7_455 71.51(3)
O(2) Rb O(2) 8_445 7_455 108.49(3)
O(2) Rb O(2) 33_445 31_545 108.49(3)
O(2) Rb O(2) 9 31_545 71.51(3)
O(2) Rb O(2) 32 31_545 108.49(3)
O(2) Rb O(2) 8_445 31_545 71.51(3)
O(2) Rb O(2) 7_455 31_545 180.0
O(2) Rb Cl(1) 33_445 19_556 110.44(3)
O(2) Rb Cl(1) 9 19_556 69.56(3)
O(2) Rb Cl(1) 32 19_556 110.44(3)
O(2) Rb Cl(1) 8_445 19_556 69.56(3)
O(2) Rb Cl(1) 7_455 19_556 69.57(3)
O(2) Rb Cl(1) 31_545 19_556 110.43(3)
O(2) Rb Cl(1) 33_445 . 69.56(3)
O(2) Rb Cl(1) 9 . 110.44(3)
O(2) Rb Cl(1) 32 . 69.56(3)
O(2) Rb Cl(1) 8_445 . 110.44(3)
O(2) Rb Cl(1) 7_455 . 110.43(3)
O(2) Rb Cl(1) 31_545 . 69.57(3)
Cl(1) Rb Cl(1) 19_556 . 180.0

loop_
_geom_bond_atom_site_label_1
_geom_bond_atom_site_label_2
_geom_bond_site_symmetry_2
_geom_bond_distance
Ru N 21 2.094(2)
Ru N 3 2.094(2)
Ru N . 2.094(2)
Ru N 19 2.094(2)
Ru N 2 2.094(2)
Ru N 20 2.094(2)
N H(1) . 0.71(4)
N H(2) . 0.77(3)
Cl O(1) . 1.432(3)
Cl O(2) 2 1.4355(15)
Cl O(2) . 1.4355(15)
Cl O(2) 3 1.4355(15)
O(2) Rb 13_544 2.961(2)
Cl(1) Rb . 3.4304(10)
Rb O(2) 33_445 2.961(2)
Rb O(2) 9 2.961(2)
Rb O(2) 32 2.961(2)
Rb O(2) 8_445 2.961(2)
Rb O(2) 7_455 2.961(2)
Rb O(2) 31_545 2.961(2)
Rb Cl(1) 19_556 3.4304(10)
